data_7213960
loop_
_publ_author_name
'Li, Jie'
'Sheng, Tianlu'
'Bai, Songyan'
'Hu, Shengmin'
'Wen, Yuehong'
'Fu, Ruibiao'
'Huang, Yihui'
'Xue, Zhenzhen'
'Wu, Xintao'

_publ_section_title
;
 A series of metal--organic frameworks containing diverse secondary
 building units derived from a flexible triazine-based tetracarboxylic
 ligand
;
_journal_issue 11
_journal_name_full CrystEngComm
_journal_page_first 2188
_journal_paper_doi 10.1039/c3ce42045k
_journal_volume 16
_journal_year 2014
_chemical_formula_sum 'C31 H44 N8 O16 Zn2'
_chemical_formula_weight 915.48
_chemical_name_systematic
; 
 ? 
;
_space_group_IT_number 15
_symmetry_cell_setting monoclinic
_symmetry_space_group_name_Hall '-C 2yc'
_symmetry_space_group_name_H-M 'C 1 2/c 1'
_atom_sites_solution_hydrogens geom
_atom_sites_solution_primary direct
_atom_sites_solution_secondary difmap
_audit_creation_method SHELXL-97
_cell_angle_alpha 90.00
_cell_angle_beta 98.761(5)
_cell_angle_gamma 90.00
_cell_formula_units_Z 8
_cell_length_a 29.542(8)
_cell_length_b 7.3171(18)
_cell_length_c 35.757(10)
_cell_measurement_reflns_used 9306
_cell_measurement_temperature 293(2)
_cell_measurement_theta_max 27.4934
_cell_measurement_theta_min 3.2959
_cell_volume 7639(4)
_computing_structure_refinement 'SHELXL-97 (Sheldrick, 1997)'
_computing_structure_solution 'SHELXS-97 (Sheldrick, 1990)'
_diffrn_ambient_temperature 293(2)
_diffrn_detector_area_resol_mean 14.6306
_diffrn_measured_fraction_theta_full 0.983
_diffrn_measured_fraction_theta_max 0.983
_diffrn_measurement_device_type Mercury70
_diffrn_measurement_method CCD_Profile_fitting
_diffrn_radiation_monochromator graphite
_diffrn_radiation_source 'fine-focus sealed tube'
_diffrn_radiation_type MoK\a
_diffrn_radiation_wavelength 0.71073
_diffrn_reflns_av_R_equivalents 0.0221
_diffrn_reflns_av_sigmaI/netI 0.0253
_diffrn_reflns_limit_h_max 38
_diffrn_reflns_limit_h_min -34
_diffrn_reflns_limit_k_max 9
_diffrn_reflns_limit_k_min -9
_diffrn_reflns_limit_l_max 46
_diffrn_reflns_limit_l_min -46
_diffrn_reflns_number 26516
_diffrn_reflns_theta_full 27.47
_diffrn_reflns_theta_max 27.47
_diffrn_reflns_theta_min 3.30
_diffrn_standards_number 9186
_exptl_absorpt_coefficient_mu 1.338
_exptl_absorpt_correction_T_max 1.0000
_exptl_absorpt_correction_T_min 0.8442
_exptl_absorpt_correction_type multi-scan
_exptl_crystal_colour COLORLESS
_exptl_crystal_density_diffrn 1.592
_exptl_crystal_density_method 'not measured'
_exptl_crystal_description Prism
_exptl_crystal_F_000 3792
_exptl_crystal_size_max 0.4000
_exptl_crystal_size_mid 0.2000
_exptl_crystal_size_min 0.1500
_refine_diff_density_max 2.060
_refine_diff_density_min -0.809
_refine_diff_density_rms 0.088
_refine_ls_extinction_method none
_refine_ls_goodness_of_fit_ref 1.052
_refine_ls_hydrogen_treatment mixed
_refine_ls_matrix_type full
_refine_ls_number_parameters 515
_refine_ls_number_reflns 8616
_refine_ls_number_restraints 0
_refine_ls_restrained_S_all 1.052
_refine_ls_R_factor_all 0.0535
_refine_ls_R_factor_gt 0.0479
_refine_ls_shift/su_max 0.079
_refine_ls_shift/su_mean 0.005
_refine_ls_structure_factor_coef Fsqd
_refine_ls_weighting_details 'calc w=1/[\s^2^(Fo^2^)+(0.0780P)^2^+20.5871P] where P=(Fo^2^+2Fc^2^)/3'
_refine_ls_weighting_scheme calc
_refine_ls_wR_factor_gt 0.1352
_refine_ls_wR_factor_ref 0.1411
_reflns_number_gt 7693
_reflns_number_total 8616
_reflns_threshold_expression >2sigma(I)
_cod_data_source_file c3ce42045k.txt
_cod_data_source_block a
_cod_depositor_comments
;
The following automatic conversions were performed:

'_symmetry_cell_setting' value 'monoclinic ' changed to 'monoclinic'
according to
/usr/data/users/saulius/automatic-downloads/current/RSC/lib/dictionaries/cif_core.dic
dictionary named 'cif_core.dic' version 2.4.2 from
2011-04-26.

'_exptl_absorpt_correction_type' value 'Multi-scan'
changed to 'multi-scan' according to
/usr/data/users/saulius/automatic-downloads/current/RSC/lib/dictionaries/cif_core.dic
dictionary named 'cif_core.dic' version 2.4.2 from 2011-04-26.

Automatic conversion script
Id: cif_fix_values 2281 2013-09-26 08:29:07Z andrius 
;
_cod_original_cell_volume 7639(3)
_cod_original_sg_symbol_H-M C2/c
_cod_database_code 7213960

loop_
_symmetry_equiv_pos_as_xyz
'x, y, z'
'-x, y, -z+1/2'
'x+1/2, y+1/2, z'
'-x+1/2, y+1/2, -z+1/2'
'-x, -y, -z'
'x, -y, z-1/2'
'-x+1/2, -y+1/2, -z'
'x+1/2, -y+1/2, z-1/2'

loop_
_atom_site_label
_atom_site_type_symbol
_atom_site_fract_x
_atom_site_fract_y
_atom_site_fract_z
_atom_site_U_iso_or_equiv
_atom_site_adp_type
_atom_site_occupancy
_atom_site_symmetry_multiplicity
_atom_site_calc_flag
_atom_site_refinement_flags
Zn1 Zn 0.290319(10) 0.53787(4) 0.184661(8) 0.02188(10) Uani 1 1 d .
Zn2 Zn 0.452353(11) 0.55492(6) 0.218456(9) 0.03327(12) Uani 1 1 d .
N1 N 0.28702(7) 0.3503(3) 0.08155(6) 0.0224(4) Uani 1 1 d .
N2 N 0.20889(8) 0.3637(3) 0.05142(6) 0.0245(5) Uani 1 1 d .
N3 N 0.22737(7) 0.2462(3) 0.11433(6) 0.0230(4) Uani 1 1 d .
N4 N 0.27061(8) 0.4538(3) 0.02145(6) 0.0248(5) Uani 1 1 d .
H4A H 0.3000 0.4526 0.0238 0.030 Uiso 1 1 calc R
N5 N 0.15232(8) 0.2606(4) 0.08259(6) 0.0296(5) Uani 1 1 d .
H5A H 0.1358 0.2752 0.0608 0.036 Uiso 1 1 calc R
N6 N 0.30241(7) 0.2469(3) 0.14381(6) 0.0219(4) Uani 1 1 d .
N7 N 0.10044(16) -0.3544(6) 0.17270(13) 0.0740(11) Uani 1 1 d .
N8 N 0.4463(3) -0.0695(13) 0.0240(3) 0.165(4) Uani 1 1 d .
O1 O 0.22721(8) 0.8274(3) -0.13884(5) 0.0315(4) Uani 1 1 d .
O2 O 0.15496(8) 0.7689(4) -0.13208(6) 0.0457(6) Uani 1 1 d .
O3 O 0.00290(7) 0.0733(3) 0.18823(6) 0.0349(5) Uani 1 1 d .
O4 O 0.06676(7) 0.0689(3) 0.23149(6) 0.0332(5) Uani 1 1 d .
O5 O 0.35405(7) 0.4531(3) 0.19897(5) 0.0284(4) Uani 1 1 d .
O6 O 0.41908(7) 0.3610(3) 0.18238(6) 0.0348(5) Uani 1 1 d .
O7 O 0.24067(8) 0.0558(3) 0.21514(6) 0.0319(5) Uani 1 1 d .
O8 O 0.25260(7) 0.3460(3) 0.20251(5) 0.0265(4) Uani 1 1 d .
O9 O 0.04346(9) -0.4232(4) 0.20358(8) 0.0558(7) Uani 1 1 d .
O10 O 0.40813(12) 0.1631(7) -0.00988(9) 0.0812(11) Uani 1 1 d .
O11 O 0.28544(8) 0.7221(3) 0.22500(6) 0.0334(5) Uani 1 1 d .
O12 O 0.41515(8) 0.7709(3) 0.19237(7) 0.0426(5) Uani 1 1 d .
O13 O 0.5000 0.3123(5) 0.2500 0.0407(7) Uani 1 2 d S
O14 O 0.5000 0.8243(6) 0.2500 0.0555(10) Uani 1 2 d S
O15 O 0.45930(10) 0.0365(4) 0.15884(9) 0.0577(7) Uani 1 1 d .
O16 O 0.37170(14) 0.4520(8) 0.02939(14) 0.1171(18) Uani 1 1 d .
O17 O 0.07919(19) 0.9274(8) -0.10271(13) 0.1216(18) Uani 1 1 d .
C1 C 0.27150(9) 0.2821(3) 0.11143(7) 0.0195(5) Uani 1 1 d .
C2 C 0.25380(9) 0.3877(3) 0.05209(7) 0.0211(5) Uani 1 1 d .
C3 C 0.19821(9) 0.2909(4) 0.08357(7) 0.0223(5) Uani 1 1 d .
C4 C 0.24901(10) 0.5234(4) -0.01316(7) 0.0231(5) Uani 1 1 d .
C5 C 0.27864(10) 0.5887(4) -0.03707(8) 0.0285(6) Uani 1 1 d .
H5B H 0.3101 0.5801 -0.0296 0.034 Uiso 1 1 calc R
C6 C 0.26167(11) 0.6656(4) -0.07151(7) 0.0301(6) Uani 1 1 d .
H6A H 0.2818 0.7096 -0.0870 0.036 Uiso 1 1 calc R
C7 C 0.21459(10) 0.6779(4) -0.08321(7) 0.0259(5) Uani 1 1 d .
C8 C 0.18544(10) 0.6095(4) -0.05969(8) 0.0307(6) Uani 1 1 d .
H8A H 0.1540 0.6150 -0.0675 0.037 Uiso 1 1 calc R
C9 C 0.20192(10) 0.5329(4) -0.02469(8) 0.0285(6) Uani 1 1 d .
H9A H 0.1818 0.4886 -0.0092 0.034 Uiso 1 1 calc R
C10 C 0.19659(11) 0.7640(4) -0.12045(7) 0.0282(6) Uani 1 1 d .
C11 C 0.12815(9) 0.2092(4) 0.11192(7) 0.0253(5) Uani 1 1 d .
C12 C 0.08090(10) 0.1838(5) 0.10249(8) 0.0332(6) Uani 1 1 d .
H12A H 0.0672 0.1932 0.0774 0.040 Uiso 1 1 calc R
C13 C 0.05440(10) 0.1449(5) 0.13021(8) 0.0339(6) Uani 1 1 d .
H13A H 0.0229 0.1309 0.1235 0.041 Uiso 1 1 calc R
C14 C 0.07400(9) 0.1263(4) 0.16786(7) 0.0260(5) Uani 1 1 d .
C15 C 0.12094(10) 0.1487(5) 0.17697(8) 0.0338(7) Uani 1 1 d .
H15A H 0.1347 0.1351 0.2020 0.041 Uiso 1 1 calc R
C16 C 0.14781(10) 0.1909(5) 0.14962(8) 0.0361(7) Uani 1 1 d .
H16A H 0.1792 0.2071 0.1565 0.043 Uiso 1 1 calc R
C17 C 0.04580(9) 0.0864(4) 0.19827(8) 0.0265(5) Uani 1 1 d .
C18 C 0.35116(9) 0.2647(4) 0.14304(7) 0.0257(5) Uani 1 1 d .
H18A H 0.3558 0.3296 0.1203 0.031 Uiso 1 1 calc R
H18B H 0.3645 0.1439 0.1421 0.031 Uiso 1 1 calc R
C19 C 0.37569(9) 0.3663(4) 0.17742(7) 0.0244(5) Uani 1 1 d .
C20 C 0.28849(9) 0.1097(3) 0.16965(7) 0.0225(5) Uani 1 1 d .
H20A H 0.3159 0.0564 0.1838 0.027 Uiso 1 1 calc R
H20B H 0.2723 0.0129 0.1546 0.027 Uiso 1 1 calc R
C21 C 0.25843(9) 0.1769(3) 0.19756(7) 0.0218(5) Uani 1 1 d .
C22 C 0.08326(16) -0.3967(6) 0.20050(16) 0.0647(12) Uani 1 1 d .
C23 C 0.12404(19) -0.4125(9) 0.23657(15) 0.0783(15) Uani 1 1 d .
H23A H 0.1182 -0.3340 0.2572 0.094 Uiso 1 1 calc R
H23B H 0.1278 -0.5374 0.2456 0.094 Uiso 1 1 calc R
C24 C 0.1635(2) -0.3519(12) 0.2208(2) 0.117(3) Uani 1 1 d .
H24A H 0.1884 -0.4387 0.2270 0.141 Uiso 1 1 calc R
H24B H 0.1737 -0.2345 0.2315 0.141 Uiso 1 1 calc R
C25 C 0.15160(15) -0.3345(7) 0.17754(15) 0.0650(12) Uani 1 1 d .
H25A H 0.1606 -0.2167 0.1687 0.078 Uiso 1 1 calc R
H25B H 0.1656 -0.4310 0.1646 0.078 Uiso 1 1 calc R
C26 C 0.07481(19) -0.3413(7) 0.13712(13) 0.0727(13) Uani 1 1 d .
H26A H 0.0429 -0.3556 0.1390 0.109 Uiso 1 1 calc R
H26B H 0.0840 -0.4354 0.1211 0.109 Uiso 1 1 calc R
H26C H 0.0797 -0.2238 0.1265 0.109 Uiso 1 1 calc R
C27 C 0.4236(2) 0.0004(14) -0.0020(2) 0.112(3) Uani 1 1 d .
C28 C 0.4124(4) -0.1641(14) -0.0309(2) 0.142(3) Uani 1 1 d .
H28A H 0.3805 -0.2000 -0.0328 0.171 Uiso 1 1 calc R
H28B H 0.4186 -0.1301 -0.0558 0.171 Uiso 1 1 calc R
C29 C 0.4421(8) -0.311(2) -0.0154(5) 0.276(10) Uani 1 1 d .
H29A H 0.4662 -0.3309 -0.0306 0.332 Uiso 1 1 calc R
H29B H 0.4250 -0.4230 -0.0144 0.332 Uiso 1 1 calc R
C30 C 0.4631(4) -0.2451(17) 0.0258(3) 0.176(5) Uani 1 1 d .
H30A H 0.4516 -0.3165 0.0452 0.211 Uiso 1 1 calc R
H30B H 0.4963 -0.2479 0.0298 0.211 Uiso 1 1 calc R
C31 C 0.4596(4) 0.045(2) 0.0600(3) 0.239(9) Uani 1 1 d .
H31A H 0.4454 0.1628 0.0566 0.358 Uiso 1 1 calc R
H31B H 0.4923 0.0592 0.0648 0.358 Uiso 1 1 calc R
H31C H 0.4495 -0.0160 0.0810 0.358 Uiso 1 1 calc R

loop_
_atom_site_aniso_label
_atom_site_aniso_U_11
_atom_site_aniso_U_22
_atom_site_aniso_U_33
_atom_site_aniso_U_23
_atom_site_aniso_U_13
_atom_site_aniso_U_12
Zn1 0.02466(18) 0.02390(17) 0.01795(16) 0.00282(10) 0.00605(12) 0.00049(11)
Zn2 0.02012(18) 0.0609(3) 0.01959(17) -0.00264(14) 0.00570(12) -0.00386(14)
N1 0.0224(11) 0.0293(11) 0.0159(9) 0.0012(8) 0.0045(8) -0.0025(9)
N2 0.0224(11) 0.0335(12) 0.0177(10) 0.0040(9) 0.0034(8) -0.0016(9)
N3 0.0214(11) 0.0313(11) 0.0164(10) 0.0028(8) 0.0036(8) -0.0018(9)
N4 0.0214(11) 0.0368(12) 0.0167(10) 0.0053(8) 0.0044(8) -0.0027(9)
N5 0.0206(11) 0.0512(15) 0.0171(10) 0.0086(10) 0.0029(8) -0.0022(10)
N6 0.0190(10) 0.0319(11) 0.0152(9) 0.0037(8) 0.0033(8) -0.0013(9)
N7 0.093(3) 0.055(2) 0.073(3) -0.006(2) 0.009(2) 0.008(2)
N8 0.118(6) 0.181(8) 0.197(9) 0.107(8) 0.023(6) 0.017(6)
O1 0.0475(12) 0.0287(10) 0.0190(9) 0.0059(7) 0.0070(8) 0.0043(9)
O2 0.0435(14) 0.0615(16) 0.0286(11) 0.0141(11) -0.0059(10) -0.0054(12)
O3 0.0211(10) 0.0580(14) 0.0269(10) 0.0059(9) 0.0072(8) -0.0040(9)
O4 0.0236(10) 0.0556(13) 0.0212(9) 0.0042(9) 0.0063(8) -0.0013(9)
O5 0.0232(10) 0.0371(11) 0.0237(9) -0.0031(8) -0.0005(7) -0.0003(8)
O6 0.0198(10) 0.0456(12) 0.0378(11) -0.0050(9) 0.0007(8) 0.0002(9)
O7 0.0472(13) 0.0250(9) 0.0272(10) 0.0027(7) 0.0177(9) -0.0034(8)
O8 0.0339(10) 0.0225(9) 0.0259(9) -0.0012(7) 0.0136(8) -0.0016(8)
O9 0.0404(15) 0.0704(18) 0.0569(17) -0.0107(14) 0.0087(12) 0.0027(13)
O10 0.068(2) 0.126(3) 0.0450(17) 0.0066(19) -0.0065(15) 0.011(2)
O11 0.0497(13) 0.0278(10) 0.0260(10) -0.0019(8) 0.0166(9) 0.0014(9)
O12 0.0331(12) 0.0476(13) 0.0443(13) -0.0005(11) -0.0031(10) -0.0063(10)
O13 0.0487(19) 0.0390(17) 0.0379(17) 0.000 0.0174(15) 0.000
O14 0.066(3) 0.051(2) 0.054(2) 0.000 0.0208(19) 0.000
O15 0.0455(16) 0.0553(17) 0.0711(19) 0.0034(14) 0.0052(14) -0.0054(12)
O16 0.055(2) 0.187(5) 0.107(3) -0.044(3) 0.006(2) 0.002(3)
O17 0.123(4) 0.170(5) 0.078(3) 0.006(3) 0.034(3) -0.024(4)
C1 0.0210(12) 0.0219(11) 0.0164(11) -0.0006(9) 0.0052(9) -0.0010(9)
C2 0.0236(12) 0.0238(11) 0.0164(11) 0.0011(9) 0.0047(9) -0.0009(10)
C3 0.0221(12) 0.0274(12) 0.0181(11) 0.0004(9) 0.0045(9) -0.0011(10)
C4 0.0298(14) 0.0240(12) 0.0159(11) 0.0009(9) 0.0050(10) -0.0008(10)
C5 0.0276(14) 0.0376(14) 0.0211(12) 0.0051(11) 0.0062(10) -0.0004(11)
C6 0.0385(16) 0.0335(14) 0.0203(12) 0.0053(11) 0.0109(11) -0.0019(12)
C7 0.0369(15) 0.0239(12) 0.0161(11) 0.0006(9) 0.0013(10) 0.0001(11)
C8 0.0310(15) 0.0374(15) 0.0230(13) 0.0060(11) 0.0012(11) -0.0023(12)
C9 0.0280(14) 0.0380(15) 0.0200(12) 0.0071(11) 0.0056(11) -0.0031(11)
C10 0.0434(17) 0.0245(12) 0.0160(11) 0.0013(10) 0.0019(11) 0.0004(11)
C11 0.0228(13) 0.0343(14) 0.0200(12) 0.0033(10) 0.0064(10) -0.0017(11)
C12 0.0223(14) 0.0560(19) 0.0204(12) 0.0068(12) 0.0005(10) -0.0057(12)
C13 0.0189(13) 0.0549(19) 0.0281(14) 0.0059(13) 0.0042(11) -0.0058(12)
C14 0.0220(13) 0.0337(14) 0.0233(12) 0.0021(10) 0.0067(10) -0.0024(11)
C15 0.0253(14) 0.0579(19) 0.0187(12) 0.0066(12) 0.0051(11) -0.0039(13)
C16 0.0184(13) 0.066(2) 0.0245(14) 0.0095(13) 0.0036(11) -0.0034(13)
C17 0.0222(13) 0.0332(13) 0.0252(13) 0.0014(11) 0.0063(10) -0.0021(11)
C18 0.0186(12) 0.0369(14) 0.0219(12) -0.0003(10) 0.0043(10) 0.0002(10)
C19 0.0206(12) 0.0308(13) 0.0215(12) 0.0059(10) 0.0019(9) -0.0010(10)
C20 0.0263(13) 0.0229(11) 0.0190(11) 0.0018(9) 0.0055(10) 0.0026(10)
C21 0.0257(13) 0.0236(12) 0.0162(11) 0.0014(9) 0.0033(9) -0.0006(10)
C22 0.053(3) 0.046(2) 0.101(4) -0.014(2) 0.031(3) -0.0014(19)
C23 0.070(3) 0.098(4) 0.067(3) -0.013(3) 0.011(3) 0.006(3)
C24 0.070(4) 0.126(6) 0.145(7) -0.019(5) -0.018(4) -0.006(4)
C25 0.053(2) 0.055(2) 0.091(4) -0.011(2) 0.025(2) -0.007(2)
C26 0.094(4) 0.066(3) 0.056(3) -0.005(2) 0.005(3) -0.001(3)
C27 0.050(3) 0.201(8) 0.086(4) 0.067(5) 0.014(3) 0.015(4)
C28 0.202(10) 0.133(7) 0.085(5) -0.013(5) 0.003(6) 0.022(7)
C29 0.46(3) 0.136(11) 0.228(17) 0.036(12) 0.029(19) 0.065(15)
C30 0.156(9) 0.174(11) 0.177(11) 0.095(9) -0.038(8) 0.004(8)
C31 0.212(13) 0.40(2) 0.084(6) -0.053(10) -0.026(7) -0.131(14)

loop_
_atom_type_symbol
_atom_type_description
_atom_type_scat_dispersion_real
_atom_type_scat_dispersion_imag
_atom_type_scat_source
C C 0.0033 0.0016 'International Tables Vol C Tables 4.2.6.8 and 6.1.1.4'
H H 0.0000 0.0000 'International Tables Vol C Tables 4.2.6.8 and 6.1.1.4'
N N 0.0061 0.0033 'International Tables Vol C Tables 4.2.6.8 and 6.1.1.4'
O O 0.0106 0.0060 'International Tables Vol C Tables 4.2.6.8 and 6.1.1.4'
Zn Zn 0.2839 1.4301 'International Tables Vol C Tables 4.2.6.8 and 6.1.1.4'

loop_
_geom_angle_atom_site_label_1
_geom_angle_atom_site_label_2
_geom_angle_atom_site_label_3
_geom_angle
_geom_angle_site_symmetry_1
_geom_angle_site_symmetry_3
O1 Zn1 O8 123.69(9) 7_565 .
O1 Zn1 O5 120.43(9) 7_565 .
O8 Zn1 O5 104.94(9) . .
O1 Zn1 O11 103.34(9) 7_565 .
O8 Zn1 O11 98.13(8) . .
O5 Zn1 O11 101.30(9) . .
O4 Zn2 O3 147.40(9) 4 3
O4 Zn2 O12 99.50(10) 4 .
O3 Zn2 O12 95.47(10) 3 .
O4 Zn2 O6 115.52(9) 4 .
O3 Zn2 O6 91.87(9) 3 .
O12 Zn2 O6 94.24(9) . .
O4 Zn2 O13 80.88(7) 4 .
O3 Zn2 O13 82.61(7) 3 .
O12 Zn2 O13 176.66(8) . .
O6 Zn2 O13 88.56(8) . .
C1 N1 C2 113.9(2) . .
C2 N2 C3 113.5(2) . .
C3 N3 C1 113.6(2) . .
C2 N4 C4 132.0(2) . .
C2 N4 H4A 114.0 . .
C4 N4 H4A 114.0 . .
C3 N5 C11 129.6(2) . .
C3 N5 H5A 115.2 . .
C11 N5 H5A 115.2 . .
C1 N6 C18 119.8(2) . .
C1 N6 C20 116.2(2) . .
C18 N6 C20 116.6(2) . .
C22 N7 C26 122.0(5) . .
C22 N7 C25 117.8(5) . .
C26 N7 C25 120.0(5) . .
C27 N8 C30 126.8(13) . .
C27 N8 C31 117.9(11) . .
C30 N8 C31 115.3(10) . .
C10 O1 Zn1 120.31(19) . 7_565
C17 O3 Zn2 131.02(19) . 3_445
C17 O4 Zn2 134.27(18) . 4_545
C19 O5 Zn1 123.93(18) . .
C19 O6 Zn2 116.19(19) . .
C21 O8 Zn1 124.00(17) . .
Zn2 O13 Zn2 86.31(11) 2_655 .
N1 C1 N3 126.4(2) . .
N1 C1 N6 118.7(2) . .
N3 C1 N6 114.9(2) . .
N2 C2 N1 126.0(2) . .
N2 C2 N4 121.1(2) . .
N1 C2 N4 112.9(2) . .
N3 C3 N2 126.6(2) . .
N3 C3 N5 119.7(2) . .
N2 C3 N5 113.7(2) . .
C9 C4 N4 125.5(2) . .
C9 C4 C5 119.5(2) . .
N4 C4 C5 114.9(2) . .
C6 C5 C4 120.7(3) . .
C6 C5 H5B 119.7 . .
C4 C5 H5B 119.7 . .
C5 C6 C7 120.4(3) . .
C5 C6 H6A 119.8 . .
C7 C6 H6A 119.8 . .
C8 C7 C6 118.6(2) . .
C8 C7 C10 121.5(3) . .
C6 C7 C10 119.8(2) . .
C7 C8 C9 121.8(3) . .
C7 C8 H8A 119.1 . .
C9 C8 H8A 119.1 . .
C4 C9 C8 119.0(3) . .
C4 C9 H9A 120.5 . .
C8 C9 H9A 120.5 . .
O2 C10 O1 124.0(3) . .
O2 C10 C7 120.8(3) . .
O1 C10 C7 115.2(3) . .
C16 C11 N5 124.3(2) . .
C16 C11 C12 118.4(2) . .
N5 C11 C12 117.2(2) . .
C13 C12 C11 120.5(3) . .
C13 C12 H12A 119.7 . .
C11 C12 H12A 119.7 . .
C14 C13 C12 121.1(3) . .
C14 C13 H13A 119.4 . .
C12 C13 H13A 119.4 . .
C15 C14 C13 118.1(2) . .
C15 C14 C17 120.0(2) . .
C13 C14 C17 121.8(2) . .
C14 C15 C16 121.4(3) . .
C14 C15 H15A 119.3 . .
C16 C15 H15A 119.3 . .
C11 C16 C15 120.4(3) . .
C11 C16 H16A 119.8 . .
C15 C16 H16A 119.8 . .
O4 C17 O3 125.9(2) . .
O4 C17 C14 117.2(2) . .
O3 C17 C14 116.9(2) . .
N6 C18 C19 112.4(2) . .
N6 C18 H18A 109.1 . .
C19 C18 H18A 109.1 . .
N6 C18 H18B 109.1 . .
C19 C18 H18B 109.1 . .
H18A C18 H18B 107.9 . .
O5 C19 O6 122.1(3) . .
O5 C19 C18 121.5(2) . .
O6 C19 C18 116.4(2) . .
N6 C20 C21 116.2(2) . .
N6 C20 H20A 108.2 . .
C21 C20 H20A 108.2 . .
N6 C20 H20B 108.2 . .
C21 C20 H20B 108.2 . .
H20A C20 H20B 107.4 . .
O7 C21 O8 123.2(2) . .
O7 C21 C20 115.8(2) . .
O8 C21 C20 121.0(2) . .
O9 C22 N7 129.9(6) . .
O9 C22 C23 121.8(5) . .
N7 C22 C23 108.2(4) . .
C24 C23 C22 102.3(5) . .
C24 C23 H23A 111.3 . .
C22 C23 H23A 111.3 . .
C24 C23 H23B 111.3 . .
C22 C23 H23B 111.3 . .
H23A C23 H23B 109.2 . .
C23 C24 C25 110.1(5) . .
C23 C24 H24A 109.6 . .
C25 C24 H24A 109.6 . .
C23 C24 H24B 109.6 . .
C25 C24 H24B 109.6 . .
H24A C24 H24B 108.2 . .
N7 C25 C24 100.4(4) . .
N7 C25 H25A 111.7 . .
C24 C25 H25A 111.7 . .
N7 C25 H25B 111.7 . .
C24 C25 H25B 111.7 . .
H25A C25 H25B 109.5 . .
N7 C26 H26A 109.5 . .
N7 C26 H26B 109.5 . .
H26A C26 H26B 109.5 . .
N7 C26 H26C 109.5 . .
H26A C26 H26C 109.5 . .
H26B C26 H26C 109.5 . .
N8 C27 O10 135.5(11) . .
N8 C27 C28 102.9(10) . .
O10 C27 C28 121.6(6) . .
C29 C28 C27 104.9(9) . .
C29 C28 H28A 110.7 . .
C27 C28 H28A 110.8 . .
C29 C28 H28B 110.8 . .
C27 C28 H28B 110.8 . .
H28A C28 H28B 108.8 . .
C28 C29 C30 105.2(11) . .
C28 C29 H29A 110.7 . .
C30 C29 H29A 110.7 . .
C28 C29 H29B 110.7 . .
C30 C29 H29B 110.8 . .
H29A C29 H29B 108.8 . .
N8 C30 C29 98.9(9) . .
N8 C30 H30A 112.0 . .
C29 C30 H30A 111.9 . .
N8 C30 H30B 112.0 . .
C29 C30 H30B 112.0 . .
H30A C30 H30B 109.7 . .
N8 C31 H31A 109.5 . .
N8 C31 H31B 109.5 . .
H31A C31 H31B 109.5 . .
N8 C31 H31C 109.5 . .
H31A C31 H31C 109.5 . .
H31B C31 H31C 109.5 . .

loop_
_geom_bond_atom_site_label_1
_geom_bond_atom_site_label_2
_geom_bond_distance
_geom_bond_site_symmetry_2
Zn1 O1 1.9145(19) 7_565
Zn1 O8 1.9585(19) .
Zn1 O5 1.974(2) .
Zn1 O11 1.995(2) .
Zn2 O4 1.960(2) 4
Zn2 O3 1.977(2) 3
Zn2 O12 2.065(3) .
Zn2 O6 2.064(2) .
Zn2 O13 2.433(2) .
N1 C1 1.323(3) .
N1 C2 1.354(3) .
N2 C2 1.335(3) .
N2 C3 1.347(3) .
N3 C3 1.330(3) .
N3 C1 1.349(3) .
N4 C2 1.359(3) .
N4 C4 1.399(3) .
N4 H4A 0.8600 .
N5 C3 1.369(3) .
N5 C11 1.407(3) .
N5 H5A 0.8600 .
N6 C1 1.385(3) .
N6 C18 1.451(3) .
N6 C20 1.465(3) .
N7 C22 1.223(6) .
N7 C26 1.381(6) .
N7 C25 1.502(6) .
N8 C27 1.178(9) .
N8 C30 1.375(14) .
N8 C31 1.532(14) .
O1 C10 1.283(4) .
O1 Zn1 1.9145(19) 7_565
O2 C10 1.237(4) .
O3 C17 1.267(3) .
O3 Zn2 1.977(2) 3_445
O4 C17 1.260(3) .
O4 Zn2 1.960(2) 4_545
O5 C19 1.247(3) .
O6 C19 1.267(3) .
O7 C21 1.247(3) .
O8 C21 1.266(3) .
O9 C22 1.213(5) .
O10 C27 1.291(9) .
O13 Zn2 2.433(2) 2_655
C4 C9 1.391(4) .
C4 C5 1.398(4) .
C5 C6 1.377(4) .
C5 H5B 0.9300 .
C6 C7 1.393(4) .
C6 H6A 0.9300 .
C7 C8 1.386(4) .
C7 C10 1.496(4) .
C8 C9 1.390(4) .
C8 H8A 0.9300 .
C9 H9A 0.9300 .
C11 C16 1.391(4) .
C11 C12 1.398(4) .
C12 C13 1.383(4) .
C12 H12A 0.9300 .
C13 C14 1.389(4) .
C13 H13A 0.9300 .
C14 C15 1.385(4) .
C14 C17 1.496(3) .
C15 C16 1.385(4) .
C15 H15A 0.9300 .
C16 H16A 0.9300 .
C18 C19 1.522(4) .
C18 H18A 0.9700 .
C18 H18B 0.9700 .
C20 C21 1.515(3) .
C20 H20A 0.9700 .
C20 H20B 0.9700 .
C22 C23 1.629(8) .
C23 C24 1.442(9) .
C23 H23A 0.9700 .
C23 H23B 0.9700 .
C24 C25 1.537(9) .
C24 H24A 0.9700 .
C24 H24B 0.9700 .
C25 H25A 0.9700 .
C25 H25B 0.9700 .
C26 H26A 0.9600 .
C26 H26B 0.9600 .
C26 H26C 0.9600 .
C27 C28 1.589(12) .
C28 C29 1.442(16) .
C28 H28A 0.9700 .
C28 H28B 0.9700 .
C29 C30 1.582(17) .
C29 H29A 0.9700 .
C29 H29B 0.9700 .
C30 H30A 0.9700 .
C30 H30B 0.9700 .
C31 H31A 0.9600 .
C31 H31B 0.9600 .
C31 H31C 0.9600 .
